data_8107289
loop_
_publ_author_name
'Lan, Wen-Jun'
'Liu, Chun-Yi'
'Luo, Yan-Bi'
'Fei, Qiang'
'Wu, Wen-Neng'

_publ_section_title
;
 Crystal structure of
 3-((2,4-dichlorobenzyl)thio)-5-methyl-7-(trifluoromethyl)-[1,2,4]triazolo
 [4,3-c]pyrimidine, C14H9Cl2F3N4S
;
_journal_issue 6
_journal_name_full 'Zeitschrift f\"ur Kristallographie - New Crystal Structures'
_journal_page_first 1047
_journal_page_last 1048
_journal_paper_doi 10.1515/ncrs-2022-0360
_journal_volume 237
_journal_year 2022
_chemical_absolute_configuration rm
_chemical_formula_moiety 'C14 H9 N4 Cl2 F3 S'
_chemical_formula_sum 'C14 H9 Cl2 F3 N4 S'
_chemical_formula_weight 393.21
_chemical_name_systematic
;
3-((2,4-dichlorobenzyl)thio)-5-methyl-7-(trifluoromethyl)-[1,2,4]triazolo 
[4,3-c]pyrimidine
;
_space_group_crystal_system monoclinic
_space_group_IT_number 14
_space_group_name_Hall '-P 2ybc'
_space_group_name_H-M_alt 'P 1 21/c 1'
_atom_sites_solution_hydrogens geom
_atom_sites_solution_primary dual
_cell_angle_alpha 90
_cell_angle_beta 101.336(2)
_cell_angle_gamma 90
_cell_formula_units_Z 4
_cell_length_a 11.6567(3)
_cell_length_b 4.80480(10)
_cell_length_c 28.1051(7)
_cell_measurement_reflns_used 4729
_cell_measurement_temperature 250.01(10)
_cell_measurement_theta_max 71.1890
_cell_measurement_theta_min 2.9770
_cell_volume 1543.40(6)
_computing_cell_refinement 'CrysAlisPro 1.171.39.33c (Rigaku OD, 2017)'
_computing_data_collection 'CrysAlisPro 1.171.39.33c (Rigaku OD, 2017)'
_computing_data_reduction 'CrysAlisPro 1.171.39.33c (Rigaku OD, 2017)'
_computing_molecular_graphics 'Olex2 1.5-beta [1]'
_computing_publication_material 'Olex2 1.5-beta [1]'
_computing_structure_refinement 'SHELXL 2017/1 [3]'
_computing_structure_solution 'SHELXT-2014/5 '
_diffrn_ambient_environment N~2~
_diffrn_ambient_temperature 250.01(10)
_diffrn_detector 'CCD plate'
_diffrn_measured_fraction_theta_full 0.998
_diffrn_measured_fraction_theta_max 0.977
_diffrn_measurement_device 'four-circle diffractometer'
_diffrn_measurement_device_type 'XtaLAB AFC12 (RINC): Kappa single'
_diffrn_measurement_method '\w scans'
_diffrn_radiation_monochromator mirror
_diffrn_radiation_probe x-ray
_diffrn_radiation_type 'Cu K\a'
_diffrn_radiation_wavelength 1.54184
_diffrn_reflns_av_R_equivalents 0.0290
_diffrn_reflns_av_unetI/netI 0.0388
_diffrn_reflns_Laue_measured_fraction_full 0.998
_diffrn_reflns_Laue_measured_fraction_max 0.977
_diffrn_reflns_limit_h_max 13
_diffrn_reflns_limit_h_min -14
_diffrn_reflns_limit_k_max 3
_diffrn_reflns_limit_k_min -5
_diffrn_reflns_limit_l_max 33
_diffrn_reflns_limit_l_min -33
_diffrn_reflns_number 6825
_diffrn_reflns_point_group_measured_fraction_full 0.998
_diffrn_reflns_point_group_measured_fraction_max 0.977
_diffrn_reflns_theta_full 67.684
_diffrn_reflns_theta_max 71.540
_diffrn_reflns_theta_min 3.207
_diffrn_source 'Rotating-anode X-ray tube'
_exptl_absorpt_coefficient_mu 5.417
_exptl_absorpt_correction_T_max 1.00000
_exptl_absorpt_correction_T_min 0.16411
_exptl_absorpt_correction_type multi-scan
_exptl_absorpt_process_details
;
CrysAlisPro 1.171.39.33c (Rigaku Oxford Diffraction, 2017)
Empirical absorption correction using spherical harmonics,
 implemented in SCALE3 ABSPACK scaling algorithm.
;
_exptl_crystal_colour 'clear light colourless'
_exptl_crystal_density_diffrn 1.692
_exptl_crystal_description block
_exptl_crystal_F_000 792
_exptl_crystal_size_max 0.15
_exptl_crystal_size_mid 0.12
_exptl_crystal_size_min 0.1
_refine_diff_density_max 0.280
_refine_diff_density_min -0.313
_refine_diff_density_rms 0.070
_refine_ls_abs_structure_details
;
 Flack x determined using 1462 quotients [(I+)-(I-)]/[(I+)+(I-)]
 (Parsons, Flack and Wagner, Acta Crystallogr. B69 (2013) 249-259).
;
_refine_ls_abs_structure_Flack -0.009(11)
_refine_ls_extinction_coef .
_refine_ls_extinction_method none
_refine_ls_goodness_of_fit_ref 1.106
_refine_ls_hydrogen_treatment refxyz
_refine_ls_matrix_type full
_refine_ls_number_parameters 218
_refine_ls_number_reflns 2942
_refine_ls_number_restraints 0
_refine_ls_restrained_S_all 1.106
_refine_ls_R_factor_all 0.0374
_refine_ls_R_factor_gt 0.0358
_refine_ls_shift/su_max 0.001
_refine_ls_shift/su_mean 0.000
_refine_ls_structure_factor_coef Fsqd
_refine_ls_weighting_details 'w=1/[\s^2^(Fo^2^)+(0.0564P)^2^+0.3658P] where P=(Fo^2^+2Fc^2^)/3'
_refine_ls_weighting_scheme calc
_refine_ls_wR_factor_gt 0.1000
_refine_ls_wR_factor_ref 0.1014
_reflns_Friedel_coverage 0.000
_reflns_Friedel_fraction_full .
_reflns_Friedel_fraction_max .
_reflns_number_gt 2732
_reflns_number_total 2942
_reflns_threshold_expression 'I > 2\s(I)'
_cod_data_source_file suppl_j_ncrs-2022-0360_suppl.cif
_cod_data_source_block exp_1115
_cod_original_formula_sum 'C14 H9 N4 Cl2 F3 S'
_cod_database_code 8107289
_shelx_space_group_comment
;
The symmetry employed for this shelxl refinement is uniquely defined
by the following loop, which should always be used as a source of
symmetry information in preference to the above space-group names.
They are only intended as comments.
;

loop_
_space_group_symop_operation_xyz
'x, y, z'
'-x, y+1/2, -z+1/2'
'-x, -y, -z'
'x, -y-1/2, z-1/2'

loop_
_atom_site_label
_atom_site_type_symbol
_atom_site_fract_x
_atom_site_fract_y
_atom_site_fract_z
_atom_site_U_iso_or_equiv
_atom_site_adp_type
_atom_site_occupancy
_atom_site_site_symmetry_order
_atom_site_calc_flag
_atom_site_refinement_flags_posn
_atom_site_refinement_flags_adp
_atom_site_refinement_flags_occupancy
_atom_site_disorder_assembly
_atom_site_disorder_group
Cl1 Cl 0.61526(4) 0.91205(11) 0.25194(2) 0.04251(15) Uani 1 1 d . . . . .
Cl2 Cl 0.96208(5) 0.16952(11) 0.29198(2) 0.05383(18) Uani 1 1 d . . . . .
S1 S 0.47856(4) 0.86987(9) 0.34993(2) 0.03316(14) Uani 1 1 d . . . . .
F1 F 0.06162(11) -0.0779(3) 0.43520(5) 0.0580(3) Uani 1 1 d . . . . .
F2 F 0.07412(13) 0.2490(3) 0.48675(6) 0.0679(4) Uani 1 1 d . . . . .
F3 F 0.17998(12) -0.1150(4) 0.50342(6) 0.0727(5) Uani 1 1 d . . . . .
N1 N 0.57288(12) 0.5267(3) 0.42441(5) 0.0345(3) Uani 1 1 d . . . . .
N2 N 0.53931(12) 0.3321(3) 0.45531(5) 0.0347(3) Uani 1 1 d . . . . .
N3 N 0.38007(11) 0.4969(3) 0.40633(5) 0.0261(3) Uani 1 1 d . . . . .
N4 N 0.18782(12) 0.3698(3) 0.40823(5) 0.0329(3) Uani 1 1 d . . . . .
C1 C 0.71388(14) 0.7660(4) 0.34453(6) 0.0308(4) Uani 1 1 d . . . . .
C2 C 0.71210(14) 0.7250(4) 0.29528(6) 0.0309(4) Uani 1 1 d . . . . .
C3 C 0.78759(15) 0.5421(4) 0.27899(7) 0.0350(4) Uani 1 1 d . . . . .
H3 H 0.783762 0.515206 0.245948 0.042 Uiso 1 1 calc R U . . .
C4 C 0.86860(15) 0.4006(4) 0.31271(7) 0.0364(4) Uani 1 1 d . . . . .
C5 C 0.87542(16) 0.4398(4) 0.36197(7) 0.0405(4) Uani 1 1 d . . . . .
H5 H 0.931283 0.345984 0.384463 0.049 Uiso 1 1 calc R U . . .
C6 C 0.79785(16) 0.6205(4) 0.37710(7) 0.0382(4) Uani 1 1 d . . . . .
H6 H 0.801876 0.645854 0.410192 0.046 Uiso 1 1 calc R U . . .
C7 C 0.63305(15) 0.9672(4) 0.36217(7) 0.0357(4) Uani 1 1 d . . . . .
H7A H 0.640508 1.146722 0.347290 0.043 Uiso 1 1 calc R U . . .
H7B H 0.658683 0.989547 0.396935 0.043 Uiso 1 1 calc R U . . .
C8 C 0.47907(14) 0.6222(3) 0.39548(6) 0.0281(3) Uani 1 1 d . . . . .
C9 C 0.42479(15) 0.3169(4) 0.44444(6) 0.0288(3) Uani 1 1 d . . . . .
C10 C 0.34531(15) 0.1605(4) 0.46578(6) 0.0324(4) Uani 1 1 d . . . . .
H10 H 0.370576 0.037512 0.491236 0.039 Uiso 1 1 calc R U . . .
C11 C 0.23138(15) 0.1999(4) 0.44718(6) 0.0322(4) Uani 1 1 d . . . . .
C12 C 0.13620(17) 0.0626(4) 0.46843(7) 0.0409(4) Uani 1 1 d . . . . .
C13 C 0.21438(16) 0.6926(4) 0.34560(7) 0.0384(4) Uani 1 1 d . . . . .
H13A H 0.235632 0.882540 0.353452 0.058 Uiso 1 1 calc R U . . .
H13B H 0.130731 0.677257 0.337164 0.058 Uiso 1 1 calc R U . . .
H13C H 0.247868 0.634035 0.318649 0.058 Uiso 1 1 calc R U . . .
C14 C 0.25922(13) 0.5126(4) 0.38831(6) 0.0286(3) Uani 1 1 d . . . . .

loop_
_atom_site_aniso_label
_atom_site_aniso_U_11
_atom_site_aniso_U_22
_atom_site_aniso_U_33
_atom_site_aniso_U_23
_atom_site_aniso_U_13
_atom_site_aniso_U_12
Cl1 0.0413(3) 0.0447(3) 0.0420(3) 0.01014(19) 0.00939(19) 0.00355(19)
Cl2 0.0457(3) 0.0406(3) 0.0811(4) -0.0060(2) 0.0269(3) 0.0084(2)
S1 0.0317(2) 0.0334(3) 0.0366(2) 0.00496(17) 0.01212(17) -0.00038(16)
F1 0.0483(7) 0.0617(8) 0.0645(8) 0.0012(6) 0.0119(6) -0.0216(6)
F2 0.0684(8) 0.0627(9) 0.0894(10) -0.0045(8) 0.0564(8) -0.0051(7)
F3 0.0511(7) 0.0921(11) 0.0753(9) 0.0516(9) 0.0135(7) -0.0072(7)
N1 0.0284(7) 0.0402(9) 0.0358(7) 0.0026(6) 0.0085(6) 0.0016(6)
N2 0.0292(7) 0.0410(8) 0.0344(7) 0.0049(6) 0.0070(6) 0.0040(6)
N3 0.0259(6) 0.0266(7) 0.0271(6) 0.0009(5) 0.0086(5) 0.0023(5)
N4 0.0278(7) 0.0360(8) 0.0358(7) 0.0047(6) 0.0083(6) 0.0028(6)
C1 0.0292(8) 0.0268(8) 0.0388(8) -0.0038(7) 0.0123(6) -0.0071(7)
C2 0.0303(8) 0.0275(8) 0.0356(8) 0.0010(7) 0.0085(7) -0.0047(7)
C3 0.0375(9) 0.0317(9) 0.0389(9) -0.0064(7) 0.0150(7) -0.0051(7)
C4 0.0295(8) 0.0285(9) 0.0548(11) -0.0040(8) 0.0168(8) -0.0018(7)
C5 0.0291(8) 0.0444(11) 0.0470(10) 0.0062(9) 0.0051(7) 0.0013(8)
C6 0.0326(9) 0.0478(11) 0.0345(9) -0.0021(8) 0.0070(7) -0.0052(8)
C7 0.0351(9) 0.0310(9) 0.0446(10) -0.0075(7) 0.0166(8) -0.0067(7)
C8 0.0283(8) 0.0281(8) 0.0297(8) -0.0028(6) 0.0103(6) 0.0002(6)
C9 0.0302(8) 0.0304(8) 0.0261(7) 0.0015(6) 0.0060(6) 0.0050(7)
C10 0.0349(9) 0.0338(9) 0.0296(8) 0.0049(7) 0.0086(7) 0.0014(7)
C11 0.0323(8) 0.0339(9) 0.0325(8) 0.0026(7) 0.0111(7) 0.0003(7)
C12 0.0367(9) 0.0456(11) 0.0425(10) 0.0091(9) 0.0129(8) -0.0019(8)
C13 0.0317(9) 0.0441(10) 0.0388(9) 0.0122(8) 0.0054(7) 0.0035(8)
C14 0.0259(7) 0.0297(9) 0.0308(8) 0.0002(7) 0.0071(6) 0.0041(7)

loop_
_atom_type_symbol
_atom_type_description
_atom_type_scat_dispersion_real
_atom_type_scat_dispersion_imag
_atom_type_scat_source
C C 0.0181 0.0091 'International Tables Vol C Tables 4.2.6.8 and 6.1.1.4'
H H 0.0000 0.0000 'International Tables Vol C Tables 4.2.6.8 and 6.1.1.4'
Cl Cl 0.3639 0.7018 'International Tables Vol C Tables 4.2.6.8 and 6.1.1.4'
F F 0.0727 0.0534 'International Tables Vol C Tables 4.2.6.8 and 6.1.1.4'
N N 0.0311 0.0180 'International Tables Vol C Tables 4.2.6.8 and 6.1.1.4'
S S 0.3331 0.5567 'International Tables Vol C Tables 4.2.6.8 and 6.1.1.4'

loop_
_geom_angle_atom_site_label_1
_geom_angle_atom_site_label_2
_geom_angle_atom_site_label_3
_geom_angle
_geom_angle_site_symmetry_1
_geom_angle_site_symmetry_3
C8 S1 C7 100.09(8) . .
C8 N1 N2 108.76(14) . .
C9 N2 N1 106.96(13) . .
C8 N3 C9 103.67(13) . .
C8 N3 C14 135.82(14) . .
C9 N3 C14 120.51(13) . .
C14 N4 C11 119.43(15) . .
C2 C1 C7 122.10(16) . .
C6 C1 C2 116.98(16) . .
C6 C1 C7 120.86(16) . .
C1 C2 Cl1 120.21(13) . .
C3 C2 Cl1 117.63(13) . .
C3 C2 C1 122.14(16) . .
C2 C3 H3 120.7 . .
C4 C3 C2 118.69(17) . .
C4 C3 H3 120.7 . .
C3 C4 Cl2 118.39(15) . .
C3 C4 C5 121.16(17) . .
C5 C4 Cl2 120.45(15) . .
C4 C5 H5 120.6 . .
C6 C5 C4 118.80(17) . .
C6 C5 H5 120.6 . .
C1 C6 H6 118.9 . .
C5 C6 C1 122.20(17) . .
C5 C6 H6 118.9 . .
S1 C7 H7A 108.4 . .
S1 C7 H7B 108.4 . .
C1 C7 S1 115.65(12) . .
C1 C7 H7A 108.4 . .
C1 C7 H7B 108.4 . .
H7A C7 H7B 107.4 . .
N1 C8 S1 125.12(13) . .
N1 C8 N3 109.89(15) . .
N3 C8 S1 124.99(12) . .
N2 C9 N3 110.73(15) . .
N2 C9 C10 130.70(16) . .
N3 C9 C10 118.53(15) . .
C9 C10 H10 121.9 . .
C11 C10 C9 116.13(15) . .
C11 C10 H10 121.9 . .
N4 C11 C12 112.81(15) . .
C10 C11 N4 125.05(16) . .
C10 C11 C12 122.13(16) . .
F1 C12 C11 111.96(15) . .
F2 C12 F1 106.63(16) . .
F2 C12 F3 107.97(17) . .
F2 C12 C11 111.08(17) . .
F3 C12 F1 107.32(18) . .
F3 C12 C11 111.63(16) . .
H13A C13 H13B 109.5 . .
H13A C13 H13C 109.5 . .
H13B C13 H13C 109.5 . .
C14 C13 H13A 109.5 . .
C14 C13 H13B 109.5 . .
C14 C13 H13C 109.5 . .
N3 C14 C13 119.41(14) . .
N4 C14 N3 120.23(15) . .
N4 C14 C13 120.36(15) . .

loop_
_geom_bond_atom_site_label_1
_geom_bond_atom_site_label_2
_geom_bond_distance
_geom_bond_site_symmetry_2
Cl1 C2 1.7394(18) .
Cl2 C4 1.7347(18) .
S1 C7 1.8266(18) .
S1 C8 1.7468(17) .
F1 C12 1.328(2) .
F2 C12 1.318(2) .
F3 C12 1.326(2) .
N1 N2 1.384(2) .
N1 C8 1.311(2) .
N2 C9 1.312(2) .
N3 C8 1.388(2) .
N3 C9 1.396(2) .
N3 C14 1.402(2) .
N4 C11 1.380(2) .
N4 C14 1.288(2) .
C1 C2 1.394(2) .
C1 C6 1.390(3) .
C1 C7 1.500(2) .
C2 C3 1.384(2) .
C3 H3 0.9300 .
C3 C4 1.379(3) .
C4 C5 1.384(3) .
C5 H5 0.9300 .
C5 C6 1.380(3) .
C6 H6 0.9300 .
C7 H7A 0.9700 .
C7 H7B 0.9700 .
C9 C10 1.415(2) .
C10 H10 0.9300 .
C10 C11 1.342(2) .
C11 C12 1.511(2) .
C13 H13A 0.9600 .
C13 H13B 0.9600 .
C13 H13C 0.9600 .
C13 C14 1.488(2) .

loop_
_geom_torsion_atom_site_label_1
_geom_torsion_atom_site_label_2
_geom_torsion_atom_site_label_3
_geom_torsion_atom_site_label_4
_geom_torsion
_geom_torsion_site_symmetry_1
_geom_torsion_site_symmetry_2
_geom_torsion_site_symmetry_3
_geom_torsion_site_symmetry_4
Cl1 C2 C3 C4 177.20(14) . . . .
Cl2 C4 C5 C6 -178.55(14) . . . .
N1 N2 C9 N3 0.46(19) . . . .
N1 N2 C9 C10 -177.15(17) . . . .
N2 N1 C8 S1 -179.35(12) . . . .
N2 N1 C8 N3 0.54(19) . . . .
N2 C9 C10 C11 177.38(18) . . . .
N3 C9 C10 C11 -0.1(2) . . . .
N4 C11 C12 F1 55.0(2) . . . .
N4 C11 C12 F2 -64.1(2) . . . .
N4 C11 C12 F3 175.36(17) . . . .
C1 C2 C3 C4 -1.3(3) . . . .
C2 C1 C6 C5 -0.9(3) . . . .
C2 C1 C7 S1 68.9(2) . . . .
C2 C3 C4 Cl2 179.47(13) . . . .
C2 C3 C4 C5 -0.3(3) . . . .
C3 C4 C5 C6 1.2(3) . . . .
C4 C5 C6 C1 -0.6(3) . . . .
C6 C1 C2 Cl1 -176.59(13) . . . .
C6 C1 C2 C3 1.9(2) . . . .
C6 C1 C7 S1 -113.91(17) . . . .
C7 S1 C8 N1 -6.92(17) . . . .
C7 S1 C8 N3 173.21(14) . . . .
C7 C1 C2 Cl1 0.7(2) . . . .
C7 C1 C2 C3 179.18(15) . . . .
C7 C1 C6 C5 -178.25(17) . . . .
C8 S1 C7 C1 78.01(15) . . . .
C8 N1 N2 C9 -0.62(19) . . . .
C8 N3 C9 N2 -0.14(18) . . . .
C8 N3 C9 C10 177.79(14) . . . .
C8 N3 C14 N4 -177.69(17) . . . .
C8 N3 C14 C13 3.1(3) . . . .
C9 N3 C8 S1 179.64(12) . . . .
C9 N3 C8 N1 -0.25(18) . . . .
C9 N3 C14 N4 3.1(2) . . . .
C9 N3 C14 C13 -176.08(15) . . . .
C9 C10 C11 N4 2.8(3) . . . .
C9 C10 C11 C12 -175.74(17) . . . .
C10 C11 C12 F1 -126.24(19) . . . .
C10 C11 C12 F2 114.7(2) . . . .
C10 C11 C12 F3 -5.9(3) . . . .
C11 N4 C14 N3 -0.5(2) . . . .
C11 N4 C14 C13 178.71(16) . . . .
C14 N3 C8 S1 0.3(3) . . . .
C14 N3 C8 N1 -179.54(17) . . . .
C14 N3 C9 N2 179.28(14) . . . .
C14 N3 C9 C10 -2.8(2) . . . .
C14 N4 C11 C10 -2.6(3) . . . .
C14 N4 C11 C12 176.06(16) . . . .
